data_1555272
loop_
_publ_author_name
'Cui, Peng'
'McMahon, David P.'
'Spackman, Peter R.'
'Alston, Ben M.'
'Little, Marc A.'
'Day, Graeme M.'
'Cooper, Andrew I.'

_publ_section_title
;
 Mining predicted crystal structure landscapes with high throughput
 crystallisation: old molecules, new insights
;
_journal_issue 43
_journal_name_full 'Chemical Science'
_journal_page_first 9988
_journal_paper_doi 10.1039/C9SC02832C
_journal_volume 10
_journal_year 2019
_chemical_formula_moiety '2(C9 H6 O6), 8(O)'
_chemical_formula_sum 'C18 H12 O20'
_chemical_formula_weight 548.28
_space_group_crystal_system trigonal
_space_group_IT_number 154
_space_group_name_Hall 'P 32 2"'
_space_group_name_H-M_alt 'P 32 2 1'
_atom_sites_solution_hydrogens mixed
_audit_creation_date 2019-02-11
_audit_creation_method
;
Olex2 1.2
(compiled 2018.05.29 svn.r3508 for OlexSys, GUI svn.r5506)
;
_audit_update_record
;
2019-05-10 deposited with the CCDC.	2019-08-20 downloaded from the CCDC.
;
_cell_angle_alpha 90
_cell_angle_beta 90
_cell_angle_gamma 120
_cell_formula_units_Z 6
_cell_length_a 16.5230(16)
_cell_length_b 16.5230(16)
_cell_length_c 19.400(2)
_cell_measurement_reflns_used 7663
_cell_measurement_temperature 100
_cell_measurement_theta_max 26.13
_cell_measurement_theta_min 2.47
_cell_volume 4586.8(8)
_computing_cell_refinement 'SAINT v8.34A (Bruker, 2013)'
_computing_data_collection 'CrystalClear-SM Expert 2.0 r7 (Rigaku, 2011)'
_computing_data_reduction 'SAINT v8.34A (Bruker, 2013)'
_computing_molecular_graphics 'Olex2 (Dolomanov et al., 2009)'
_computing_publication_material 'Olex2 (Dolomanov et al., 2009)'
_computing_structure_refinement 'XL (Sheldrick, 2008)'
_diffrn_ambient_temperature 100
_diffrn_detector CCD
_diffrn_detector_area_resol_mean 28.5714
_diffrn_detector_type 'Rigaku Saturn724+'
_diffrn_measured_fraction_theta_full 0.998
_diffrn_measured_fraction_theta_max 0.999
_diffrn_measurement_device 'AFC12 (Right): Kappa 3 circle'
_diffrn_measurement_device_type 'Rigaku Saturn724+ (2x2 bin mode)'
_diffrn_measurement_method 'profile data from \w-scans'
_diffrn_measurement_specimen_support 'Mitegen 50um'
_diffrn_radiation_collimation 0.3
_diffrn_radiation_monochromator Confocal
_diffrn_radiation_probe x-ray
_diffrn_radiation_type MoK\a
_diffrn_radiation_wavelength 0.71073
_diffrn_reflns_av_R_equivalents 0.0919
_diffrn_reflns_av_unetI/netI 0.0909
_diffrn_reflns_Laue_measured_fraction_full 0.998
_diffrn_reflns_Laue_measured_fraction_max 0.999
_diffrn_reflns_limit_h_max 20
_diffrn_reflns_limit_h_min -19
_diffrn_reflns_limit_k_max 20
_diffrn_reflns_limit_k_min -20
_diffrn_reflns_limit_l_max 20
_diffrn_reflns_limit_l_min -24
_diffrn_reflns_number 25344
_diffrn_reflns_point_group_measured_fraction_full 0.999
_diffrn_reflns_point_group_measured_fraction_max 0.999
_diffrn_reflns_theta_full 25.242
_diffrn_reflns_theta_max 26.373
_diffrn_reflns_theta_min 1.050
_diffrn_source 'Rotating Anode'
_diffrn_source_current 24.0
_diffrn_source_power 1.2
_diffrn_source_target Mo
_diffrn_source_type 'Rotating Anode'
_diffrn_source_voltage 50.0
_diffrn_standards_number 0
_exptl_absorpt_coefficient_mu 0.113
_exptl_absorpt_correction_T_max 0.7454
_exptl_absorpt_correction_T_min 0.4679
_exptl_absorpt_correction_type multi-scan
_exptl_absorpt_process_details
;
SADABS 
Estimated minimum and maximum transmission:  0.4679  0.7454
The ratio of these values is more reliable than their absolute values!
Additional spherical absorption correction applied with mu*r =  0.2000
Lambda/2 correction factor = 0.00150
;
_exptl_crystal_colour colourless
_exptl_crystal_colour_primary colourless
_exptl_crystal_density_diffrn 1.191
_exptl_crystal_description block
_exptl_crystal_F_000 1680
_exptl_crystal_size_max 0.134
_exptl_crystal_size_mid 0.063
_exptl_crystal_size_min 0.039
_refine_diff_density_max 0.379
_refine_diff_density_min -0.312
_refine_diff_density_rms 0.071
_refine_ls_abs_structure_details
;
 Flack x determined using 1100 quotients [(I+)-(I-)]/[(I+)+(I-)]
 (Parsons, Flack and Wagner, Acta Cryst. B69 (2013) 249-259).
;
_refine_ls_abs_structure_Flack -0.3(10)
_refine_ls_extinction_method none
_refine_ls_goodness_of_fit_ref 0.981
_refine_ls_hydrogen_treatment mixed
_refine_ls_matrix_type full
_refine_ls_number_parameters 363
_refine_ls_number_reflns 6239
_refine_ls_number_restraints 230
_refine_ls_restrained_S_all 0.977
_refine_ls_R_factor_all 0.1344
_refine_ls_R_factor_gt 0.0777
_refine_ls_shift/su_max 0.000
_refine_ls_shift/su_mean 0.000
_refine_ls_structure_factor_coef Fsqd
_refine_ls_weighting_details 'w=1/[\s^2^(Fo^2^)+(0.1325P)^2^] where P=(Fo^2^+2Fc^2^)/3'
_refine_ls_weighting_scheme calc
_refine_ls_wR_factor_gt 0.1893
_refine_ls_wR_factor_ref 0.2266
_reflns_Friedel_coverage 0.809
_reflns_Friedel_fraction_full 1.000
_reflns_Friedel_fraction_max 1.000
_reflns_number_gt 3656
_reflns_number_total 6239
_reflns_threshold_expression 'I > 2\s(I)'
_cod_data_source_file c9sc02832c2.cif
_cod_data_source_block tma_8-32_butanol_mesitylene_100k
_cod_original_cell_volume 4586.9(10)
_cod_database_code 1555272
_shelx_shelxl_version_number 2014/7
_shelx_space_group_comment
;
The symmetry employed for this shelxl refinement is uniquely defined
by the following loop, which should always be used as a source of
symmetry information in preference to the above space-group names.
They are only intended as comments.
;
_shelx_estimated_absorpt_t_max 0.996
_shelx_estimated_absorpt_t_min 0.985
_olex2_refinement_description
;
1. Twinned data refinement
 Scales: 0.541(4)
 0.459(4)
2. Fixed Uiso
 At 1.2 times of:
  All C(H) groups
 At 1.5 times of:
  All C(H,H,H) groups, All O(H) groups
3. Restrained distances
 O10-H10
 0.83 with sigma of 0.01
 O4-H4 = O1-H1
 0.83 with sigma of 0.01
 O6-H6
 0.83 with sigma of 0.01
 H11-O12
 2.25 with sigma of 0.02
 C17-H10
 1.84 with sigma of 0.02
 H12-C18
 1.84 with sigma of 0.02
 C16-H7
 1.84 with sigma of 0.02
4. Restrained planarity
 O9, O10, C17, H10
 with sigma of 0.001
 O11, O12, C18, H11, H12
 with sigma of 0.001
 O7, O8, C16, H7
 with sigma of 0.001
 O3, O4, C8, H4, H3
 with sigma of 0.001
5. Rigid body (RIGU) restrains
 All non-hydrogen atoms
 with sigma for 1-2 distances of 0.002 and sigma for 1-3 distances of 0.002
6. Others
 Fixed Sof: H3(0.5) H4(0.5) O1S(0.5) O2S(0.5) O3S(0.5) O4S(0.5) O5S(0.5)
 O6S(0.25) O7S(0.5) H11(0.5) H12(0.5) O8S(0.5) O9S(0.5) O10S(0.5) O11S(0.5)
 O12S(0.25) O13S(0.25) O14S(0.5) O15S(0.5) O16S(0.5) O17S(0.25) O18S(0.25)
 O19S(0.25)
7.a Aromatic/amide H refined with riding coordinates:
 C2(H2), C4(H4A), C6(H6A), C11(H11A), C13(H13), C15(H15)
7.b Idealised tetrahedral OH refined as rotating group:
 O3(H3), O7(H7), O11(H11), O12(H12)
;
_olex2_submission_special_instructions 'No special instructions were received'

loop_
_space_group_symop_operation_xyz
'x, y, z'
'-y, x-y, z+2/3'
'-x+y, -x, z+1/3'
'x-y, -y, -z+1/3'
'-x, -x+y, -z+2/3'
'y, x, -z'

loop_
_atom_site_label
_atom_site_type_symbol
_atom_site_fract_x
_atom_site_fract_y
_atom_site_fract_z
_atom_site_U_iso_or_equiv
_atom_site_adp_type
_atom_site_occupancy
_atom_site_site_symmetry_order
_atom_site_calc_flag
_atom_site_refinement_flags_posn
_atom_site_refinement_flags_adp
_atom_site_refinement_flags_occupancy
_atom_site_disorder_assembly
_atom_site_disorder_group
O1 O -0.0224(4) 0.4998(5) 0.5061(4) 0.0291(16) Uani 1 1 d D U . . .
O2 O -0.0254(4) 0.3635(5) 0.5022(5) 0.046(2) Uani 1 1 d . U . . .
O3 O 0.2727(5) 0.3637(5) 0.5046(4) 0.0351(16) Uani 1 1 d . U . . .
H3 H 0.3098 0.3430 0.5014 0.053 Uiso 0.5 1 calc GR . . . .
O4 O 0.4073(5) 0.4996(5) 0.5049(4) 0.0357(19) Uani 1 1 d D U . . .
O5 O 0.4072(4) 0.7957(4) 0.4994(4) 0.0238(13) Uani 1 1 d . U . . .
O6 O 0.2718(5) 0.7927(5) 0.5008(5) 0.0390(19) Uani 1 1 d D U . . .
C1 C 0.1212(5) 0.5025(7) 0.5063(5) 0.0232(16) Uani 1 1 d . U . . .
C2 C 0.1687(7) 0.4533(6) 0.5073(4) 0.0236(16) Uani 1 1 d . U . . .
H2 H 0.1356 0.3869 0.5088 0.028 Uiso 1 1 calc R . . . .
C3 C 0.2666(7) 0.5034(6) 0.5062(4) 0.0210(16) Uani 1 1 d . U . . .
C4 C 0.3157(6) 0.5972(7) 0.5049(4) 0.0218(16) Uani 1 1 d . U . . .
H4A H 0.3821 0.6293 0.5052 0.026 Uiso 1 1 calc R . . . .
C5 C 0.2669(6) 0.6478(6) 0.5029(4) 0.0203(16) Uani 1 1 d . U . . .
C6 C 0.1700(7) 0.6010(7) 0.5019(5) 0.0256(19) Uani 1 1 d . U . . .
H6A H 0.1372 0.6344 0.4984 0.031 Uiso 1 1 calc R . . . .
C7 C 0.0165(6) 0.4512(8) 0.5051(4) 0.0234(16) Uani 1 1 d . U . . .
C8 C 0.3178(8) 0.4505(7) 0.5070(4) 0.0274(19) Uani 1 1 d . U . . .
C9 C 0.3184(7) 0.7525(5) 0.4999(4) 0.0186(14) Uani 1 1 d . U . . .
H1 H -0.079(2) 0.479(6) 0.497(5) 0.028 Uiso 1 1 d DR . . . .
H4 H 0.440(9) 0.475(10) 0.5017(9) 0.028 Uiso 0.5 1 d DR . . . .
H6 H 0.310(5) 0.8489(19) 0.493(5) 0.028 Uiso 1 1 d DR . . . .
O1S O 0.7593(19) 0.5898(19) 0.4658(14) 0.126(9) Uiso 0.5 1 d . U . A 1
O2S O 0.749(3) 0.623(3) 0.511(2) 0.177(12) Uiso 0.5 1 d . U . B 2
O3S O 0.777(2) 0.673(2) 0.5845(14) 0.151(9) Uiso 0.5 1 d . U . C 3
O4S O 0.811(3) 0.764(3) 0.706(2) 0.222(17) Uiso 0.5 1 d . U . D 4
O5S O 0.7661(18) 0.7225(19) 0.6400(15) 0.130(9) Uiso 0.5 1 d . U . E 5
O6S O 0.6762(14) 0.6762(14) 0.5000 0.068(6) Uiso 0.5 2 d S TU P F 6
O7S O 0.708(3) 0.649(3) 0.457(2) 0.181(13) Uiso 0.5 1 d . U . G 7
O7 O 0.4217(4) 0.3890(5) 0.6560(4) 0.0347(17) Uani 1 1 d . U . . .
H7 H 0.4004 0.4256 0.6589 0.052 Uiso 1 1 calc DGR . . . .
O8 O 0.5572(5) 0.5222(5) 0.6659(4) 0.0399(19) Uani 1 1 d . U . . .
O9 O 0.8533(4) 0.5223(5) 0.6671(3) 0.0275(14) Uani 1 1 d . U . . .
O10 O 0.8503(5) 0.3851(5) 0.6599(4) 0.0400(18) Uani 1 1 d D U . . .
O11 O 0.5577(5) 0.0914(4) 0.6677(4) 0.0351(17) Uani 1 1 d . U . . .
H11 H 0.5211 0.0334 0.6658 0.053 Uiso 0.5 1 calc DGR . . . .
O12 O 0.4213(5) 0.0917(5) 0.6665(5) 0.051(2) Uani 1 1 d D U . . .
H12 H 0.4002 0.0338 0.6648 0.076 Uiso 0.5 1 calc DGR . . . .
C10 C 0.5602(7) 0.3823(7) 0.6597(5) 0.0275(18) Uani 1 1 d . U . . .
C11 C 0.6586(7) 0.4313(6) 0.6585(4) 0.0231(15) Uani 1 1 d . U . . .
H11A H 0.6922 0.4976 0.6565 0.028 Uiso 1 1 calc R . . . .
C12 C 0.7067(6) 0.3811(7) 0.6603(4) 0.0203(15) Uani 1 1 d . U . . .
C13 C 0.6587(7) 0.2860(7) 0.6623(4) 0.0224(17) Uani 1 1 d . U . . .
H13 H 0.6923 0.2532 0.6610 0.027 Uiso 1 1 calc R . . . .
C14 C 0.5614(7) 0.2358(6) 0.6660(4) 0.0235(15) Uani 1 1 d . U . . .
C15 C 0.5123(6) 0.2840(6) 0.6622(4) 0.0193(16) Uani 1 1 d . U . . .
H15 H 0.4459 0.2502 0.6612 0.023 Uiso 1 1 calc R . . . .
C16 C 0.5117(7) 0.4361(7) 0.6594(4) 0.0228(17) Uani 1 1 d D U . . .
C17 C 0.8106(6) 0.4326(7) 0.6629(4) 0.0223(17) Uani 1 1 d D U . . .
C18 C 0.5102(7) 0.1340(6) 0.6684(4) 0.0260(17) Uani 1 1 d D U . . .
H10 H 0.9084(12) 0.409(3) 0.6605(9) 0.03(3) Uiso 1 1 d D . . . .
O8S O 0.931(3) 0.893(3) 0.514(3) 0.27(2) Uiso 0.5 1 d . U . H 8
O9S O 0.234(3) 0.121(3) 0.616(2) 0.226(18) Uiso 0.5 1 d . U . I 9
O10S O 0.731(4) 0.793(4) 0.700(2) 0.238(17) Uiso 0.5 1 d . U . J 10
O11S O 0.024(4) 0.726(4) 0.385(3) 0.29(2) Uiso 0.5 1 d . U . K 11
O12S O 0.012(7) 0.179(6) 0.381(4) 0.20(3) Uiso 0.25 1 d . U . L 12
O13S O 0.134(3) 0.165(3) 0.383(2) 0.087(11) Uiso 0.25 1 d . U . M 13
O14S O 0.152(3) 0.237(3) 0.314(2) 0.193(14) Uiso 0.5 1 d . U . N 14
O15S O 0.285(2) 0.225(2) 0.7875(17) 0.141(9) Uiso 0.5 1 d . U . O 15
O16S O 0.286(3) 0.231(3) 0.871(2) 0.195(14) Uiso 0.5 1 d . U . P 16
O17S O 0.142(3) 0.924(3) 0.580(2) 0.101(13) Uiso 0.25 1 d . U . Q 17
O18S O 0.111(5) 0.889(5) 0.498(4) 0.19(3) Uiso 0.25 1 d . U . R 18
O19S O 0.835(5) 0.826(5) 0.345(4) 0.19(3) Uiso 0.25 1 d . U . S 19

loop_
_atom_site_aniso_label
_atom_site_aniso_U_11
_atom_site_aniso_U_22
_atom_site_aniso_U_33
_atom_site_aniso_U_23
_atom_site_aniso_U_13
_atom_site_aniso_U_12
O1 0.019(3) 0.033(4) 0.035(4) -0.001(3) -0.003(3) 0.013(3)
O2 0.027(4) 0.025(3) 0.075(5) -0.004(3) 0.006(4) 0.005(3)
O3 0.036(4) 0.030(3) 0.045(4) 0.001(3) 0.007(4) 0.020(2)
O4 0.022(3) 0.037(4) 0.048(5) 0.004(4) 0.001(3) 0.015(3)
O5 0.023(3) 0.017(3) 0.026(3) 0.000(3) 0.003(3) 0.006(2)
O6 0.028(3) 0.021(3) 0.070(5) 0.010(4) 0.010(4) 0.015(3)
C1 0.023(3) 0.024(3) 0.022(4) 0.005(3) 0.003(3) 0.012(3)
C2 0.027(3) 0.026(3) 0.015(4) 0.005(3) 0.004(3) 0.011(3)
C3 0.024(3) 0.021(3) 0.016(4) -0.001(3) 0.001(3) 0.010(3)
C4 0.020(3) 0.021(3) 0.020(4) -0.001(3) -0.002(3) 0.007(3)
C5 0.020(3) 0.019(3) 0.018(4) 0.001(2) 0.003(3) 0.007(2)
C6 0.022(3) 0.024(3) 0.030(5) 0.003(3) 0.002(3) 0.011(3)
C7 0.023(3) 0.026(3) 0.019(4) -0.001(3) 0.001(3) 0.010(3)
C8 0.021(3) 0.026(3) 0.036(5) -0.003(3) 0.002(3) 0.012(3)
C9 0.022(3) 0.021(3) 0.013(3) -0.002(2) 0.004(3) 0.011(3)
O7 0.024(3) 0.035(3) 0.051(5) -0.009(3) -0.007(3) 0.019(2)
O8 0.037(4) 0.027(3) 0.059(5) -0.004(3) -0.011(4) 0.019(3)
O9 0.029(3) 0.023(3) 0.028(3) 0.001(3) -0.004(3) 0.011(2)
O10 0.025(3) 0.035(4) 0.061(5) -0.003(4) -0.003(3) 0.016(3)
O11 0.042(4) 0.025(3) 0.037(4) 0.002(3) -0.003(3) 0.016(3)
O12 0.028(3) 0.025(3) 0.091(6) -0.004(4) 0.002(3) 0.007(2)
C10 0.028(3) 0.027(3) 0.031(5) -0.001(3) -0.003(3) 0.016(3)
C11 0.029(3) 0.023(3) 0.019(4) -0.001(3) -0.001(3) 0.014(3)
C12 0.023(3) 0.023(3) 0.015(4) -0.004(3) -0.003(2) 0.012(2)
C13 0.025(3) 0.025(3) 0.017(4) -0.004(3) -0.009(3) 0.013(3)
C14 0.022(3) 0.028(3) 0.018(3) 0.000(2) -0.007(3) 0.011(3)
C15 0.021(3) 0.027(3) 0.009(3) 0.000(3) -0.003(3) 0.011(3)
C16 0.025(3) 0.023(3) 0.021(4) -0.002(3) -0.006(3) 0.013(2)
C17 0.021(3) 0.020(3) 0.022(4) -0.001(3) -0.001(3) 0.008(3)
C18 0.026(3) 0.028(3) 0.021(4) 0.001(3) 0.000(3) 0.012(3)

loop_
_atom_type_symbol
_atom_type_description
_atom_type_scat_dispersion_real
_atom_type_scat_dispersion_imag
_atom_type_scat_source
C C 0.0033 0.0016 'International Tables Vol C Tables 4.2.6.8 and 6.1.1.4'
H H 0.0000 0.0000 'International Tables Vol C Tables 4.2.6.8 and 6.1.1.4'
O O 0.0106 0.0060 'International Tables Vol C Tables 4.2.6.8 and 6.1.1.4'

loop_
_geom_angle_atom_site_label_1
_geom_angle_atom_site_label_2
_geom_angle_atom_site_label_3
_geom_angle
C7 O1 H1 124(7)
C8 O3 H3 109.5
C8 O4 H4 121(10)
C9 O6 H6 106(6)
C2 C1 C6 121.0(8)
C2 C1 C7 120.1(10)
C6 C1 C7 118.9(10)
C1 C2 H2 120.7
C1 C2 C3 118.6(8)
C3 C2 H2 120.7
C2 C3 C8 118.7(9)
C4 C3 C2 122.3(8)
C4 C3 C8 119.0(9)
C3 C4 H4A 120.5
C3 C4 C5 119.1(8)
C5 C4 H4A 120.5
C4 C5 C9 121.1(9)
C6 C5 C4 120.5(8)
C6 C5 C9 118.3(8)
C1 C6 H6A 120.8
C5 C6 C1 118.4(9)
C5 C6 H6A 120.8
O1 C7 O2 125.1(7)
O1 C7 C1 117.0(10)
O2 C7 C1 117.9(10)
O3 C8 O4 124.3(8)
O3 C8 C3 119.2(10)
O4 C8 C3 116.3(9)
O5 C9 C5 118.6(9)
O6 C9 O5 123.4(7)
O6 C9 C5 118.0(9)
C16 O7 H7 109.5
C17 O10 H10 123(3)
C18 O11 H11 109.5
C18 O12 H12 109.5
C11 C10 C15 119.0(8)
C11 C10 C16 118.4(9)
C15 C10 C16 122.5(9)
C10 C11 H11A 120.3
C12 C11 C10 119.4(7)
C12 C11 H11A 120.3
C11 C12 C17 119.6(9)
C13 C12 C11 120.4(9)
C13 C12 C17 119.9(8)
C12 C13 H13 119.3
C12 C13 C14 121.3(9)
C14 C13 H13 119.3
C13 C14 C18 121.3(10)
C15 C14 C13 119.0(8)
C15 C14 C18 119.6(10)
C10 C15 H15 119.7
C14 C15 C10 120.6(8)
C14 C15 H15 119.7
O7 C16 C10 116.7(9)
O8 C16 O7 123.6(8)
O8 C16 C10 119.6(9)
O9 C17 C12 118.3(9)
O10 C17 O9 124.6(7)
O10 C17 C12 117.2(8)
O11 C18 C14 118.0(10)
O12 C18 O11 123.4(7)
O12 C18 C14 118.4(10)

loop_
_geom_bond_atom_site_label_1
_geom_bond_atom_site_label_2
_geom_bond_distance
_geom_bond_site_symmetry_2
O1 C7 1.254(12) .
O1 H1 0.833(14) .
O2 C7 1.257(13) .
O3 H3 0.8400 .
O3 C8 1.244(12) .
O4 C8 1.284(13) .
O4 H4 0.832(14) .
O5 C9 1.271(11) .
O6 C9 1.244(12) .
O6 H6 0.834(14) .
C1 C2 1.384(14) .
C1 C6 1.412(14) .
C1 C7 1.499(11) .
C2 H2 0.9500 .
C2 C3 1.401(13) .
C3 C4 1.343(13) .
C3 C8 1.489(12) .
C4 H4A 0.9500 .
C4 C5 1.424(13) .
C5 C6 1.387(12) .
C5 C9 1.500(10) .
C6 H6A 0.9500 .
O7 H7 0.8400 .
O7 C16 1.290(11) .
O8 C16 1.239(12) .
O9 C17 1.286(11) .
O10 C17 1.252(12) .
O10 H10 0.836(14) .
O11 H11 0.8400 .
O11 C18 1.290(13) .
O12 H12 0.8400 .
O12 C18 1.274(12) .
C10 C11 1.407(13) .
C10 C15 1.408(13) .
C10 C16 1.465(11) .
C11 H11A 0.9500 .
C11 C12 1.407(12) .
C12 C13 1.362(12) .
C12 C17 1.487(11) .
C13 H13 0.9500 .
C13 C14 1.395(13) .
C14 C15 1.394(13) .
C14 C18 1.458(11) .
C15 H15 0.9500 .
O8S O8S 1.24(9) 6_556

loop_
_twin_individual_id
_twin_individual_mass_fraction_refined
1 0.541(4)
2 0.459(4)
